data_7046897
loop_
_publ_author_name
'Frutos, Mar\'ia'
'G\'omez-Gallego, Mar'
'Giner, Elena A.'
'Sierra, Miguel A.'
'Ram\'irez de Arellano, Carmen'

_publ_section_title
;
 Triazole vs. triazolium carbene ligands in the site-selective
 cyclometallation of o-carboranes by M(iii) (M = Ir, Rh) complexes.
;
_journal_issue 30
_journal_name_full 'Dalton transactions (Cambridge, England : 2003)'
_journal_page_first 9975
_journal_page_last 9979
_journal_paper_doi 10.1039/c8dt02296h
_journal_volume 47
_journal_year 2018
_chemical_formula_sum 'C25 H37 B10 Cl Fe Ir N3'
_chemical_formula_weight 771.17
_chemical_name_common MAS_fplh9cbIR
_space_group_crystal_system monoclinic
_space_group_IT_number 14
_space_group_name_Hall '-P 2yn'
_space_group_name_H-M_alt 'P 1 21/n 1'
_symmetry_space_group_name_Hall '-P 2yn'
_symmetry_space_group_name_H-M 'P 1 21/n 1'
_atom_sites_solution_hydrogens mixed
_audit_creation_method SHELXL-2017/1
_audit_update_record
;
2018-05-04 deposited with the CCDC.
2018-06-22 downloaded from the CCDC.
;
_cell_angle_alpha 90
_cell_angle_beta 97.602(6)
_cell_angle_gamma 90
_cell_formula_units_Z 4
_cell_length_a 10.7280(10)
_cell_length_b 12.2730(10)
_cell_length_c 23.362(2)
_cell_measurement_reflns_used 15662
_cell_measurement_temperature 120(2)
_cell_measurement_theta_max 30.034
_cell_measurement_theta_min 0.998
_cell_volume 3048.9(5)
_computing_cell_refinement 'HKL Scalepack (Otwinowski & Minor 1997)'
_computing_data_collection 'Collect (Bruker AXS BV, 1997-2004)'
_computing_data_reduction 'HKL Scalepack (Otwinowski & Minor 1997)'
_computing_molecular_graphics 'CrystalMaker(CM Software 2017)'
_computing_publication_material 'SHELXL-2017/1 (Sheldrick, 2017)'
_computing_structure_refinement 'SHELXL-2017/1 (Sheldrick, 2017)'
_computing_structure_solution 'SHELXS-2013 (Sheldrick, 2013)'
_diffrn_ambient_temperature 120(2)
_diffrn_detector_area_resol_mean 9
_diffrn_measured_fraction_theta_full 0.999
_diffrn_measured_fraction_theta_max 0.998
_diffrn_measurement_device_type KappaCCD
_diffrn_measurement_method CCD
_diffrn_radiation_type MoK\a
_diffrn_radiation_wavelength 0.71073
_diffrn_reflns_av_R_equivalents 0.0422
_diffrn_reflns_av_unetI/netI 0.0364
_diffrn_reflns_Laue_measured_fraction_full 0.999
_diffrn_reflns_Laue_measured_fraction_max 0.998
_diffrn_reflns_limit_h_max 15
_diffrn_reflns_limit_h_min -15
_diffrn_reflns_limit_k_max 17
_diffrn_reflns_limit_k_min -17
_diffrn_reflns_limit_l_max 32
_diffrn_reflns_limit_l_min -32
_diffrn_reflns_number 31205
_diffrn_reflns_point_group_measured_fraction_full 0.999
_diffrn_reflns_point_group_measured_fraction_max 0.998
_diffrn_reflns_theta_full 30.000
_diffrn_reflns_theta_max 30.055
_diffrn_reflns_theta_min 2.937
_exptl_absorpt_coefficient_mu 4.946
_exptl_absorpt_correction_type multi-scan
_exptl_absorpt_process_details 'HKL Scalepack (Otwinowski&Minor 1997)'
_exptl_crystal_colour orange
_exptl_crystal_density_diffrn 1.680
_exptl_crystal_description prism
_exptl_crystal_F_000 1512
_exptl_crystal_size_max 0.200
_exptl_crystal_size_mid 0.120
_exptl_crystal_size_min 0.060
_exptl_transmission_factor_max 0.894
_exptl_transmission_factor_min 0.878
_refine_diff_density_max 1.537
_refine_diff_density_min -1.731
_refine_diff_density_rms 0.133
_refine_ls_extinction_method none
_refine_ls_goodness_of_fit_ref 1.039
_refine_ls_hydrogen_treatment mixed
_refine_ls_matrix_type full
_refine_ls_number_parameters 380
_refine_ls_number_reflns 8899
_refine_ls_number_restraints 22
_refine_ls_restrained_S_all 1.038
_refine_ls_R_factor_all 0.0383
_refine_ls_R_factor_gt 0.0273
_refine_ls_shift/su_max 0.001
_refine_ls_shift/su_mean 0.000
_refine_ls_structure_factor_coef Fsqd
_refine_ls_weighting_details 'w=1/[\s^2^(Fo^2^)+(0.0362P)^2^] where P=(Fo^2^+2Fc^2^)/3'
_refine_ls_weighting_scheme calc
_refine_ls_wR_factor_gt 0.0636
_refine_ls_wR_factor_ref 0.0671
_reflns_Friedel_coverage 0.000
_reflns_number_gt 7322
_reflns_number_total 8899
_reflns_threshold_expression 'I > 2\s(I)'
_cod_data_source_file c8dt02296h2.cif
_cod_data_source_block fplh9cbIr
_cod_depositor_comments 'Adding full bibliography for 7046897--7046898.cif.'
_cod_database_code 7046897
_shelx_shelxl_version_number 2017/1
_shelx_space_group_comment
; 
The symmetry employed for this shelxl refinement is uniquely defined 
by the following loop, which should always be used as a source of 
symmetry information in preference to the above space-group names. 
They are only intended as comments. 
;
_shelx_estimated_absorpt_t_min 0.438
_shelx_estimated_absorpt_t_max 0.756

loop_
_space_group_symop_operation_xyz
'x, y, z'
'-x+1/2, y+1/2, -z+1/2'
'-x, -y, -z'
'x-1/2, -y-1/2, z-1/2'

loop_
_atom_site_label
_atom_site_type_symbol
_atom_site_fract_x
_atom_site_fract_y
_atom_site_fract_z
_atom_site_U_iso_or_equiv
_atom_site_adp_type
_atom_site_occupancy
_atom_site_site_symmetry_order
_atom_site_calc_flag
_atom_site_refinement_flags_posn
_atom_site_refinement_flags_adp
Ir1 Ir 0.16575(2) 0.24287(2) 0.16034(2) 0.01522(4) Uani 1 1 d . .
Fe1 Fe -0.14595(3) 0.18610(3) 0.38091(2) 0.01880(8) Uani 1 1 d . .
Cl1 Cl 0.24735(6) 0.08574(5) 0.11435(3) 0.02273(13) Uani 1 1 d . .
N1 N -0.00635(19) 0.05555(15) 0.19378(8) 0.0155(4) Uani 1 1 d . .
N2 N 0.07371(18) 0.13808(16) 0.21103(8) 0.0164(4) Uani 1 1 d . .
N3 N 0.07407(18) 0.15316(16) 0.26679(8) 0.0170(4) Uani 1 1 d . .
C4 C -0.0078(2) 0.08076(18) 0.28592(10) 0.0158(5) Uani 1 1 d . .
C5 C -0.0589(2) 0.01820(19) 0.23951(10) 0.0164(5) Uani 1 1 d . .
H5 H -0.118439 -0.039050 0.239682 0.020 Uiso 1 1 calc R U
C3 C -0.0371(2) 0.02320(18) 0.13358(10) 0.0173(5) Uani 1 1 d . .
H3A H -0.098346 -0.037526 0.130754 0.021 Uiso 1 1 calc R U
H3B H 0.039873 -0.002928 0.118763 0.021 Uiso 1 1 calc R U
C1 C -0.0925(2) 0.11818(19) 0.09688(10) 0.0164(5) Uani 1 1 d . .
C2 C -0.0216(2) 0.1549(2) 0.04283(10) 0.0175(5) Uani 1 1 d . .
H2A H 0.053(2) 0.108(2) 0.0386(11) 0.020(7) Uiso 1 1 d . .
B3 B -0.0030(3) 0.2420(2) 0.10458(13) 0.0155(6) Uani 1 1 d . .
B4 B -0.1611(3) 0.2258(2) 0.12505(13) 0.0160(5) Uani 1 1 d . .
H4A H -0.173530 0.234652 0.171676 0.019 Uiso 1 1 calc R U
B5 B -0.2526(3) 0.1294(2) 0.08003(12) 0.0194(6) Uani 1 1 d . .
H5A H -0.323622 0.075790 0.097221 0.023 Uiso 1 1 calc R U
B6 B -0.1587(3) 0.0809(2) 0.02812(12) 0.0196(6) Uani 1 1 d . .
H6A H -0.165948 -0.004577 0.011262 0.024 Uiso 1 1 calc R U
B7 B -0.1249(3) 0.1926(2) -0.01547(12) 0.0199(6) Uani 1 1 d . .
H7A H -0.111508 0.181123 -0.061819 0.024 Uiso 1 1 calc R U
B8 B -0.2753(3) 0.1805(2) 0.00819(13) 0.0211(6) Uani 1 1 d . .
H8A H -0.361959 0.161974 -0.022528 0.025 Uiso 1 1 calc R U
B9 B -0.2774(3) 0.2699(2) 0.06825(14) 0.0194(6) Uani 1 1 d . .
H9A H -0.366567 0.310263 0.076976 0.023 Uiso 1 1 calc R U
B10 B -0.1282(3) 0.3371(2) 0.08184(12) 0.0170(5) Uani 1 1 d . .
H10A H -0.120502 0.422296 0.099166 0.020 Uiso 1 1 calc R U
B11 B -0.0326(3) 0.2888(3) 0.03042(12) 0.0205(6) Uani 1 1 d . .
H11A H 0.041019 0.339707 0.013464 0.025 Uiso 1 1 calc R U
B12 B -0.1972(3) 0.3099(2) 0.00964(13) 0.0202(6) Uani 1 1 d . .
H12A H -0.232803 0.377350 -0.020421 0.024 Uiso 1 1 calc R U
C11 C -0.0313(2) 0.07992(18) 0.34552(10) 0.0152(5) Uani 1 1 d . .
C12 C -0.1293(2) 0.0230(2) 0.36860(11) 0.0193(5) Uani 1 1 d . .
H12 H -0.190291 -0.022792 0.347479 0.023 Uiso 1 1 calc R U
C13 C -0.1201(2) 0.04650(19) 0.42848(10) 0.0188(5) Uani 1 1 d . .
H13 H -0.173341 0.018849 0.454494 0.023 Uiso 1 1 calc R U
C14 C -0.0174(2) 0.1185(2) 0.44259(10) 0.0180(5) Uani 1 1 d . .
H14 H 0.009778 0.147886 0.479768 0.022 Uiso 1 1 calc R U
C15 C 0.0378(2) 0.1393(2) 0.39186(10) 0.0192(5) Uani 1 1 d . .
H15 H 0.108420 0.184808 0.389129 0.023 Uiso 1 1 calc R U
C16 C -0.2153(3) 0.2929(3) 0.31831(15) 0.0474(10) Uani 1 1 d D .
H16 H -0.196945 0.294313 0.279637 0.057 Uiso 1 1 calc R U
C17 C -0.3143(3) 0.2352(3) 0.33881(17) 0.0485(10) Uani 1 1 d D .
H17 H -0.374379 0.190576 0.316287 0.058 Uiso 1 1 calc R U
C18 C -0.3085(3) 0.2554(2) 0.39876(17) 0.0430(10) Uani 1 1 d D .
H18 H -0.363723 0.226595 0.423566 0.052 Uiso 1 1 calc R U
C19 C -0.2070(3) 0.3256(3) 0.41502(15) 0.0435(8) Uani 1 1 d D .
H19 H -0.182016 0.353122 0.452797 0.052 Uiso 1 1 calc R U
C20 C -0.1482(3) 0.3483(3) 0.36604(16) 0.0437(9) Uani 1 1 d D .
H20 H -0.076246 0.393016 0.365071 0.052 Uiso 1 1 calc R U
C21 C 0.2992(2) 0.3568(2) 0.13431(11) 0.0214(5) Uani 1 1 d . .
C22 C 0.1969(2) 0.4167(2) 0.15215(11) 0.0193(5) Uani 1 1 d . .
C23 C 0.1899(2) 0.3892(2) 0.21193(11) 0.0211(5) Uani 1 1 d . .
C24 C 0.3008(2) 0.3252(2) 0.23220(11) 0.0237(6) Uani 1 1 d . .
C25 C 0.3668(2) 0.3046(2) 0.18527(11) 0.0224(5) Uani 1 1 d . .
C26 C 0.3414(2) 0.3602(2) 0.07545(11) 0.0252(6) Uani 1 1 d . .
H26A H 0.269487 0.377299 0.046441 0.033 Uiso 1 1 calc R U
H26B H 0.376084 0.289101 0.066753 0.033 Uiso 1 1 calc R U
H26C H 0.406163 0.416315 0.074799 0.033 Uiso 1 1 calc R U
C27 C 0.1233(3) 0.5048(2) 0.11839(11) 0.0260(6) Uani 1 1 d . .
H27A H 0.175239 0.570465 0.118325 0.034 Uiso 1 1 calc R U
H27B H 0.047712 0.521318 0.136199 0.034 Uiso 1 1 calc R U
H27C H 0.098743 0.480203 0.078583 0.034 Uiso 1 1 calc R U
C28 C 0.1001(3) 0.4368(2) 0.24941(12) 0.0297(6) Uani 1 1 d . .
H28A H 0.137679 0.501838 0.268978 0.039 Uiso 1 1 calc R U
H28B H 0.082739 0.382842 0.278259 0.039 Uiso 1 1 calc R U
H28C H 0.021484 0.456646 0.225428 0.039 Uiso 1 1 calc R U
C29 C 0.3347(3) 0.2887(3) 0.29324(12) 0.0315(7) Uani 1 1 d . .
H29A H 0.416294 0.251644 0.297310 0.041 Uiso 1 1 calc R U
H29B H 0.270312 0.238311 0.303551 0.041 Uiso 1 1 calc R U
H29C H 0.339628 0.352080 0.318936 0.041 Uiso 1 1 calc R U
C30 C 0.4850(3) 0.2397(2) 0.18525(14) 0.0280(7) Uani 1 1 d . .
H30A H 0.555071 0.289007 0.181039 0.036 Uiso 1 1 calc R U
H30B H 0.474498 0.188081 0.152987 0.036 Uiso 1 1 calc R U
H30C H 0.502695 0.199702 0.221711 0.036 Uiso 1 1 calc R U

loop_
_atom_site_aniso_label
_atom_site_aniso_U_11
_atom_site_aniso_U_22
_atom_site_aniso_U_33
_atom_site_aniso_U_23
_atom_site_aniso_U_13
_atom_site_aniso_U_12
Ir1 0.01517(6) 0.01887(6) 0.01181(6) -0.00049(3) 0.00249(4) -0.00300(3)
Fe1 0.01985(19) 0.01854(18) 0.01854(19) 0.00254(14) 0.00451(14) 0.00496(14)
Cl1 0.0200(3) 0.0256(3) 0.0223(3) -0.0036(2) 0.0017(2) 0.0030(2)
N1 0.0191(10) 0.0137(9) 0.0133(10) 0.0005(8) 0.0014(8) -0.0012(8)
N2 0.0173(10) 0.0182(10) 0.0135(10) 0.0003(8) 0.0016(8) -0.0021(8)
N3 0.0167(10) 0.0204(10) 0.0140(10) 0.0000(8) 0.0023(8) -0.0007(8)
C4 0.0151(12) 0.0143(11) 0.0179(12) 0.0018(9) 0.0016(9) 0.0010(9)
C5 0.0177(12) 0.0136(11) 0.0186(12) 0.0019(9) 0.0049(10) 0.0010(9)
C3 0.0229(13) 0.0140(11) 0.0144(12) -0.0015(9) 0.0000(10) 0.0004(9)
C1 0.0163(12) 0.0171(12) 0.0158(12) -0.0032(9) 0.0027(9) -0.0025(9)
C2 0.0176(12) 0.0226(12) 0.0124(11) -0.0033(10) 0.0025(9) 0.0010(10)
B3 0.0148(14) 0.0180(13) 0.0141(14) -0.0014(10) 0.0035(11) 0.0001(10)
B4 0.0156(14) 0.0155(12) 0.0176(14) -0.0005(11) 0.0046(11) 0.0008(10)
B5 0.0173(14) 0.0230(14) 0.0179(14) -0.0016(11) 0.0024(11) -0.0017(11)
B6 0.0222(14) 0.0219(14) 0.0139(14) -0.0029(11) -0.0006(11) -0.0008(11)
B7 0.0217(15) 0.0273(15) 0.0106(13) -0.0001(11) 0.0021(11) 0.0002(12)
B8 0.0221(15) 0.0219(14) 0.0190(14) -0.0007(11) 0.0010(12) -0.0006(12)
B9 0.0155(14) 0.0213(14) 0.0210(15) 0.0022(11) 0.0015(12) 0.0001(11)
B10 0.0167(13) 0.0158(13) 0.0194(14) -0.0002(11) 0.0052(11) -0.0005(10)
B11 0.0227(15) 0.0245(15) 0.0130(14) 0.0058(12) -0.0028(11) -0.0051(13)
B12 0.0188(14) 0.0215(14) 0.0202(15) 0.0038(11) 0.0027(12) -0.0004(11)
C11 0.0165(12) 0.0127(11) 0.0162(12) 0.0028(9) 0.0019(9) 0.0029(9)
C12 0.0209(13) 0.0178(12) 0.0188(13) -0.0012(10) 0.0014(10) -0.0036(10)
C13 0.0228(13) 0.0176(12) 0.0167(12) 0.0032(9) 0.0050(10) 0.0011(10)
C14 0.0191(12) 0.0226(13) 0.0124(12) 0.0012(9) 0.0021(10) 0.0036(10)
C15 0.0184(12) 0.0228(12) 0.0163(12) 0.0011(10) 0.0013(10) 0.0014(10)
C16 0.064(2) 0.048(2) 0.0332(19) 0.0212(16) 0.0180(17) 0.0394(19)
C17 0.033(2) 0.063(2) 0.046(2) 0.0028(17) -0.0074(17) 0.0278(16)
C18 0.037(2) 0.050(2) 0.046(2) 0.0164(15) 0.0200(17) 0.0271(15)
C19 0.061(2) 0.0296(16) 0.0419(19) -0.0013(14) 0.0144(17) 0.0266(16)
C20 0.052(2) 0.0232(16) 0.060(2) 0.0064(16) 0.0233(18) 0.0153(15)
C21 0.0225(13) 0.0231(13) 0.0189(13) 0.0002(10) 0.0040(10) -0.0099(11)
C22 0.0212(12) 0.0178(12) 0.0188(13) -0.0009(10) 0.0023(10) -0.0076(10)
C23 0.0250(13) 0.0209(12) 0.0176(13) -0.0052(10) 0.0041(10) -0.0097(10)
C24 0.0224(13) 0.0279(14) 0.0201(13) -0.0025(11) 0.0000(10) -0.0137(11)
C25 0.0196(13) 0.0282(14) 0.0190(13) 0.0003(11) 0.0015(10) -0.0092(11)
C26 0.0249(14) 0.0321(15) 0.0194(13) 0.0003(11) 0.0058(11) -0.0082(11)
C27 0.0324(15) 0.0199(13) 0.0263(14) 0.0019(11) 0.0060(12) -0.0043(11)
C28 0.0377(16) 0.0284(15) 0.0245(15) -0.0087(12) 0.0102(12) -0.0076(12)
C29 0.0331(16) 0.0422(17) 0.0184(14) 0.0044(13) 0.0000(12) -0.0140(14)
C30 0.0175(14) 0.0413(18) 0.0245(16) 0.0025(11) 0.0007(12) -0.0040(11)

loop_
_atom_type_symbol
_atom_type_description
_atom_type_scat_dispersion_real
_atom_type_scat_dispersion_imag
_atom_type_scat_source
C C 0.0033 0.0016 'International Tables Vol C Tables 4.2.6.8 and 6.1.1.4'
H H 0.0000 0.0000 'International Tables Vol C Tables 4.2.6.8 and 6.1.1.4'
N N 0.0061 0.0033 'International Tables Vol C Tables 4.2.6.8 and 6.1.1.4'
B B 0.0013 0.0007 'International Tables Vol C Tables 4.2.6.8 and 6.1.1.4'
Cl Cl 0.1484 0.1585 'International Tables Vol C Tables 4.2.6.8 and 6.1.1.4'
Fe Fe 0.3463 0.8444 'International Tables Vol C Tables 4.2.6.8 and 6.1.1.4'
Ir Ir -1.4442 7.9887 'International Tables Vol C Tables 4.2.6.8 and 6.1.1.4'

loop_
_geom_angle_atom_site_label_1
_geom_angle_atom_site_label_2
_geom_angle_atom_site_label_3
_geom_angle
N2 Ir1 B3 85.08(9)
N2 Ir1 C21 161.34(9)
B3 Ir1 C21 112.52(10)
N2 Ir1 C23 103.11(9)
B3 Ir1 C23 112.52(10)
C21 Ir1 C23 65.24(9)
N2 Ir1 C22 138.28(9)
B3 Ir1 C22 94.65(10)
C21 Ir1 C22 38.63(10)
C23 Ir1 C22 39.08(9)
N2 Ir1 C25 124.16(8)
B3 Ir1 C25 150.70(10)
C21 Ir1 C25 38.23(9)
C23 Ir1 C25 62.82(10)
C22 Ir1 C25 63.03(10)
N2 Ir1 C24 98.99(8)
B3 Ir1 C24 150.30(10)
C21 Ir1 C24 62.71(9)
C23 Ir1 C24 37.82(10)
C22 Ir1 C24 62.85(9)
C25 Ir1 C24 35.66(9)
N2 Ir1 Cl1 89.25(6)
B3 Ir1 Cl1 93.07(7)
C21 Ir1 Cl1 95.69(7)
C23 Ir1 Cl1 152.19(7)
C22 Ir1 Cl1 132.30(7)
C25 Ir1 Cl1 89.57(7)
C24 Ir1 Cl1 116.29(7)
C20 Fe1 C16 40.98(14)
C20 Fe1 C17 68.55(15)
C16 Fe1 C17 40.69(15)
C20 Fe1 C19 40.57(13)
C16 Fe1 C19 68.43(14)
C17 Fe1 C19 68.15(15)
C20 Fe1 C18 68.38(13)
C16 Fe1 C18 68.59(14)
C17 Fe1 C18 40.78(15)
C19 Fe1 C18 40.31(13)
C20 Fe1 C12 160.88(12)
C16 Fe1 C12 124.35(13)
C17 Fe1 C12 108.23(13)
C19 Fe1 C12 157.42(13)
C18 Fe1 C12 122.35(12)
C20 Fe1 C14 121.01(13)
C16 Fe1 C14 157.32(14)
C17 Fe1 C14 160.07(14)
C19 Fe1 C14 106.80(12)
C18 Fe1 C14 123.01(13)
C12 Fe1 C14 68.59(10)
C20 Fe1 C15 106.79(12)
C16 Fe1 C15 121.92(13)
C17 Fe1 C15 158.23(14)
C19 Fe1 C15 123.01(13)
C18 Fe1 C15 159.19(14)
C12 Fe1 C15 68.81(10)
C14 Fe1 C15 40.72(9)
C20 Fe1 C11 123.63(11)
C16 Fe1 C11 107.67(11)
C17 Fe1 C11 122.59(13)
C19 Fe1 C11 159.94(13)
C18 Fe1 C11 158.43(13)
C12 Fe1 C11 40.98(9)
C14 Fe1 C11 68.79(9)
C15 Fe1 C11 41.02(9)
C20 Fe1 C13 156.69(13)
C16 Fe1 C13 160.83(14)
C17 Fe1 C13 124.12(14)
C19 Fe1 C13 121.41(12)
C18 Fe1 C13 107.35(12)
C12 Fe1 C13 40.77(10)
C14 Fe1 C13 40.68(10)
C15 Fe1 C13 68.62(10)
C11 Fe1 C13 68.83(9)
C5 N1 N2 109.43(19)
C5 N1 C3 127.3(2)
N2 N1 C3 123.01(19)
N3 N2 N1 108.58(18)
N3 N2 Ir1 122.45(15)
N1 N2 Ir1 128.47(15)
N2 N3 C4 108.36(19)
N3 C4 C5 108.1(2)
N3 C4 C11 121.4(2)
C5 C4 C11 130.5(2)
N1 C5 C4 105.5(2)
N1 C3 C1 110.93(19)
C3 C1 C2 117.6(2)
C3 C1 B4 122.6(2)
C2 C1 B4 111.13(19)
C3 C1 B5 119.7(2)
C2 C1 B5 110.96(19)
B4 C1 B5 63.37(16)
C3 C1 B6 113.75(19)
C2 C1 B6 61.80(15)
B4 C1 B6 115.00(19)
B5 C1 B6 62.15(16)
C3 C1 B3 115.39(19)
C2 C1 B3 62.81(15)
B4 C1 B3 63.47(15)
B5 C1 B3 117.48(19)
B6 C1 B3 117.75(19)
C1 C2 B11 112.24(19)
C1 C2 B7 112.05(19)
B11 C2 B7 64.52(17)
C1 C2 B6 62.18(15)
B11 C2 B6 116.4(2)
B7 C2 B6 62.33(16)
C1 C2 B3 63.31(15)
B11 C2 B3 63.18(15)
B7 C2 B3 118.33(19)
B6 C2 B3 118.51(19)
C2 B3 C1 53.88(13)
C2 B3 B10 98.65(19)
C1 B3 B10 98.69(18)
C2 B3 B11 55.31(15)
C1 B3 B11 98.55(19)
B10 B3 B11 58.97(16)
C2 B3 B4 97.91(18)
C1 B3 B4 55.44(14)
B10 B3 B4 57.94(15)
B11 B3 B4 103.5(2)
C2 B3 Ir1 120.16(16)
C1 B3 Ir1 118.42(16)
B10 B3 Ir1 136.94(17)
B11 B3 Ir1 128.53(18)
B4 B3 Ir1 126.47(18)
C1 B4 B10 104.6(2)
C1 B4 B9 104.2(2)
B10 B4 B9 60.74(16)
C1 B4 B5 59.12(15)
B10 B4 B5 108.2(2)
B9 B4 B5 59.12(16)
C1 B4 B3 61.10(15)
B10 B4 B3 60.25(15)
B9 B4 B3 110.7(2)
B5 B4 B3 111.9(2)
C1 B5 B9 103.88(19)
C1 B5 B8 104.6(2)
B9 B5 B8 60.52(17)
C1 B5 B6 59.28(15)
B9 B5 B6 107.9(2)
B8 B5 B6 59.56(16)
C1 B5 B4 57.52(15)
B9 B5 B4 60.24(16)
B8 B5 B4 108.5(2)
B6 B5 B4 107.8(2)
C2 B6 C1 56.02(14)
C2 B6 B8 104.1(2)
C1 B6 B8 104.56(19)
C2 B6 B7 58.26(15)
C1 B6 B7 103.84(19)
B8 B6 B7 60.35(16)
C2 B6 B5 103.52(19)
C1 B6 B5 58.56(15)
B8 B6 B5 60.20(16)
B7 B6 B5 108.1(2)
C2 B7 B12 102.90(19)
C2 B7 B6 59.41(15)
B12 B7 B6 107.8(2)
C2 B7 B8 104.48(19)
B12 B7 B8 60.69(17)
B6 B7 B8 59.65(16)
C2 B7 B11 56.87(15)
B12 B7 B11 60.03(17)
B6 B7 B11 107.62(19)
B8 B7 B11 108.6(2)
B6 B8 B5 60.23(16)
B6 B8 B7 60.00(16)
B5 B8 B7 107.8(2)
B6 B8 B9 107.5(2)
B5 B8 B9 59.25(16)
B7 B8 B9 107.4(2)
B6 B8 B12 107.1(2)
B5 B8 B12 106.8(2)
B7 B8 B12 59.43(17)
B9 B8 B12 59.68(16)
B5 B9 B12 108.2(2)
B5 B9 B4 60.64(16)
B12 B9 B4 107.1(2)
B5 B9 B8 60.23(16)
B12 B9 B8 60.44(17)
B4 B9 B8 108.6(2)
B5 B9 B10 108.1(2)
B12 B9 B10 59.85(16)
B4 B9 B10 59.12(16)
B8 B9 B10 108.6(2)
B4 B10 B11 107.7(2)
B4 B10 B12 107.9(2)
B11 B10 B12 60.21(16)
B4 B10 B9 60.14(16)
B11 B10 B9 107.9(2)
B12 B10 B9 59.75(16)
B4 B10 B3 61.80(16)
B11 B10 B3 60.72(16)
B12 B10 B3 110.9(2)
B9 B10 B3 111.49(19)
C2 B11 B10 104.16(19)
C2 B11 B12 103.6(2)
B10 B11 B12 59.91(17)
C2 B11 B7 58.61(16)
B10 B11 B7 107.4(2)
B12 B11 B7 59.16(16)
C2 B11 B3 61.51(14)
B10 B11 B3 60.31(16)
B12 B11 B3 110.3(2)
B7 B11 B3 112.0(2)
B7 B12 B9 107.9(2)
B7 B12 B10 108.7(2)
B9 B12 B10 60.41(16)
B7 B12 B11 60.81(17)
B9 B12 B11 108.2(2)
B10 B12 B11 59.88(16)
B7 B12 B8 59.88(17)
B9 B12 B8 59.88(16)
B10 B12 B8 108.6(2)
B11 B12 B8 108.6(2)
C12 C11 C15 107.3(2)
C12 C11 C4 126.7(2)
C15 C11 C4 125.9(2)
C12 C11 Fe1 69.24(14)
C15 C11 Fe1 69.34(14)
C4 C11 Fe1 125.19(16)
C13 C12 C11 108.3(2)
C13 C12 Fe1 69.91(14)
C11 C12 Fe1 69.78(14)
C14 C13 C12 107.8(2)
C14 C13 Fe1 69.41(13)
C12 C13 Fe1 69.32(14)
C15 C14 C13 108.4(2)
C15 C14 Fe1 69.71(14)
C13 C14 Fe1 69.90(14)
C14 C15 C11 108.0(2)
C14 C15 Fe1 69.56(14)
C11 C15 Fe1 69.64(13)
C17 C16 C20 107.5(3)
C17 C16 Fe1 69.66(18)
C20 C16 Fe1 69.15(18)
C16 C17 C18 108.1(3)
C16 C17 Fe1 69.65(19)
C18 C17 Fe1 69.7(2)
C19 C18 C17 107.9(3)
C19 C18 Fe1 69.83(18)
C17 C18 Fe1 69.52(19)
C18 C19 C20 108.5(3)
C18 C19 Fe1 69.86(18)
C20 C19 Fe1 69.26(18)
C19 C20 C16 108.0(3)
C19 C20 Fe1 70.17(18)
C16 C20 Fe1 69.87(18)
C22 C21 C25 107.9(2)
C22 C21 C26 126.0(2)
C25 C21 C26 125.5(2)
C22 C21 Ir1 71.68(14)
C25 C21 Ir1 76.16(14)
C26 C21 Ir1 124.75(18)
C21 C22 C23 107.5(2)
C21 C22 C27 126.1(2)
C23 C22 C27 125.7(2)
C21 C22 Ir1 69.69(14)
C23 C22 Ir1 69.97(13)
C27 C22 Ir1 132.69(17)
C22 C23 C24 107.2(2)
C22 C23 C28 126.2(2)
C24 C23 C28 125.5(2)
C22 C23 Ir1 70.95(13)
C24 C23 Ir1 76.38(15)
C28 C23 Ir1 127.58(18)
C25 C24 C23 108.6(2)
C25 C24 C29 127.4(3)
C23 C24 C29 124.0(2)
C25 C24 Ir1 71.67(14)
C23 C24 Ir1 65.79(13)
C29 C24 Ir1 127.99(18)
C24 C25 C21 108.1(2)
C24 C25 C30 127.6(3)
C21 C25 C30 124.3(2)
C24 C25 Ir1 72.67(14)
C21 C25 Ir1 65.60(13)
C30 C25 Ir1 126.45(19)

loop_
_geom_bond_atom_site_label_1
_geom_bond_atom_site_label_2
_geom_bond_distance
Ir1 N2 2.083(2)
Ir1 B3 2.086(3)
Ir1 C21 2.146(2)
Ir1 C23 2.159(2)
Ir1 C22 2.172(2)
Ir1 C25 2.288(2)
Ir1 C24 2.301(2)
Ir1 Cl1 2.4266(6)
Fe1 C20 2.021(3)
Fe1 C16 2.030(3)
Fe1 C17 2.031(3)
Fe1 C19 2.033(3)
Fe1 C18 2.033(3)
Fe1 C12 2.033(2)
Fe1 C14 2.035(2)
Fe1 C15 2.036(2)
Fe1 C11 2.040(2)
Fe1 C13 2.041(2)
N1 C5 1.352(3)
N1 N2 1.354(3)
N1 C3 1.457(3)
N2 N3 1.315(3)
N3 C4 1.365(3)
C4 C5 1.382(3)
C4 C11 1.448(3)
C3 C1 1.521(3)
C1 C2 1.622(3)
C1 B4 1.687(4)
C1 B5 1.716(4)
C1 B6 1.730(4)
C1 B3 1.793(3)
C2 B11 1.670(4)
C2 B7 1.703(4)
C2 B6 1.723(4)
C2 B3 1.786(4)
B3 B10 1.806(4)
B3 B11 1.813(4)
B3 B4 1.833(4)
B4 B10 1.763(4)
B4 B9 1.781(4)
B4 B5 1.788(4)
B5 B9 1.761(4)
B5 B8 1.778(4)
B5 B6 1.779(4)
B6 B8 1.767(4)
B6 B7 1.773(4)
B7 B12 1.771(4)
B7 B8 1.779(4)
B7 B11 1.801(4)
B8 B9 1.783(4)
B8 B12 1.794(4)
B9 B12 1.780(4)
B9 B10 1.792(4)
B10 B11 1.781(4)
B10 B12 1.782(4)
B11 B12 1.787(4)
C11 C12 1.426(3)
C11 C15 1.428(3)
C12 C13 1.419(3)
C13 C14 1.417(3)
C14 C15 1.417(3)
C16 C17 1.412(5)
C16 C20 1.418(5)
C17 C18 1.416(5)
C18 C19 1.401(5)
C19 C20 1.405(4)
C21 C22 1.428(4)
C21 C25 1.458(4)
C21 C26 1.504(3)
C22 C23 1.449(3)
C22 C27 1.500(4)
C23 C24 1.452(4)
C23 C28 1.502(4)
C24 C25 1.405(4)
C24 C29 1.493(4)
C25 C30 1.496(4)

loop_
_geom_hbond_atom_site_label_D
_geom_hbond_atom_site_label_H
_geom_hbond_atom_site_label_A
_geom_hbond_distance_DH
_geom_hbond_distance_HA
_geom_hbond_distance_DA
_geom_hbond_angle_DHA
_geom_hbond_publ_flag
C3 H3B Cl1 0.99 2.49 3.235(3) 131.6 yes

loop_
_geom_torsion_atom_site_label_1
_geom_torsion_atom_site_label_2
_geom_torsion_atom_site_label_3
_geom_torsion_atom_site_label_4
_geom_torsion
C5 N1 N2 N3 0.6(3)
C3 N1 N2 N3 174.9(2)
C5 N1 N2 Ir1 -171.28(16)
C3 N1 N2 Ir1 3.0(3)
N1 N2 N3 C4 -0.8(2)
Ir1 N2 N3 C4 171.69(15)
N2 N3 C4 C5 0.7(3)
N2 N3 C4 C11 -177.9(2)
N2 N1 C5 C4 -0.2(3)
C3 N1 C5 C4 -174.2(2)
N3 C4 C5 N1 -0.3(3)
C11 C4 C5 N1 178.1(2)
C5 N1 C3 C1 115.2(3)
N2 N1 C3 C1 -58.0(3)
N1 C3 C1 C2 122.2(2)
N1 C3 C1 B4 -22.5(3)
N1 C3 C1 B5 -98.1(2)
N1 C3 C1 B6 -168.45(19)
N1 C3 C1 B3 51.0(3)
C3 C1 C2 B11 -147.3(2)
B4 C1 C2 B11 1.2(3)
B5 C1 C2 B11 69.7(2)
B6 C1 C2 B11 109.1(2)
B3 C1 C2 B11 -41.30(19)
C3 C1 C2 B7 142.3(2)
B4 C1 C2 B7 -69.2(2)
B5 C1 C2 B7 -0.7(3)
B6 C1 C2 B7 38.71(19)
B3 C1 C2 B7 -111.7(2)
C3 C1 C2 B6 103.6(2)
B4 C1 C2 B6 -107.9(2)
B5 C1 C2 B6 -39.37(19)
B3 C1 C2 B6 -150.40(19)
C3 C1 C2 B3 -106.0(2)
B4 C1 C2 B3 42.53(19)
B5 C1 C2 B3 111.0(2)
B6 C1 C2 B3 150.40(19)
B11 C2 B3 C1 136.8(2)
B7 C2 B3 C1 101.9(2)
B6 C2 B3 C1 29.82(19)
C1 C2 B3 B10 -94.48(19)
B11 C2 B3 B10 42.32(17)
B7 C2 B3 B10 7.4(3)
B6 C2 B3 B10 -64.7(2)
C1 C2 B3 B11 -136.8(2)
B7 C2 B3 B11 -34.9(2)
B6 C2 B3 B11 -107.0(2)
C1 C2 B3 B4 -35.87(16)
B11 C2 B3 B4 100.9(2)
B7 C2 B3 B4 66.0(2)
B6 C2 B3 B4 -6.1(3)
C1 C2 B3 Ir1 104.91(19)
B11 C2 B3 Ir1 -118.3(2)
B7 C2 B3 Ir1 -153.18(18)
B6 C2 B3 Ir1 134.73(19)
C3 C1 B3 C2 109.4(2)
B4 C1 B3 C2 -135.2(2)
B5 C1 B3 C2 -100.7(2)
B6 C1 B3 C2 -29.47(19)
C3 C1 B3 B10 -156.17(19)
C2 C1 B3 B10 94.41(19)
B4 C1 B3 B10 -40.78(18)
B5 C1 B3 B10 -6.3(3)
B6 C1 B3 B10 64.9(2)
C3 C1 B3 B11 144.1(2)
C2 C1 B3 B11 34.70(17)
B4 C1 B3 B11 -100.5(2)
B5 C1 B3 B11 -66.0(2)
B6 C1 B3 B11 5.2(3)
C3 C1 B3 B4 -115.4(2)
C2 C1 B3 B4 135.2(2)
B5 C1 B3 B4 34.5(2)
B6 C1 B3 B4 105.7(2)
C3 C1 B3 Ir1 1.2(3)
C2 C1 B3 Ir1 -108.2(2)
B4 C1 B3 Ir1 116.6(2)
B5 C1 B3 Ir1 151.07(18)
B6 C1 B3 Ir1 -137.67(19)
C3 C1 B4 B10 147.6(2)
C2 C1 B4 B10 0.9(3)
B5 C1 B4 B10 -102.7(2)
B6 C1 B4 B10 -66.8(2)
B3 C1 B4 B10 43.13(18)
C3 C1 B4 B9 -149.5(2)
C2 C1 B4 B9 63.8(2)
B5 C1 B4 B9 -39.77(18)
B6 C1 B4 B9 -3.9(3)
B3 C1 B4 B9 106.1(2)
C3 C1 B4 B5 -109.7(2)
C2 C1 B4 B5 103.6(2)
B6 C1 B4 B5 35.9(2)
B3 C1 B4 B5 145.8(2)
C3 C1 B4 B3 104.5(2)
C2 C1 B4 B3 -42.23(19)
B5 C1 B4 B3 -145.8(2)
B6 C1 B4 B3 -110.0(2)
C2 B3 B4 C1 35.08(16)
B10 B3 B4 C1 130.4(2)
B11 B3 B4 C1 91.2(2)
Ir1 B3 B4 C1 -102.1(2)
C2 B3 B4 B10 -95.29(19)
C1 B3 B4 B10 -130.4(2)
B11 B3 B4 B10 -39.18(18)
Ir1 B3 B4 B10 127.5(2)
C2 B3 B4 B9 -60.2(2)
C1 B3 B4 B9 -95.2(2)
B10 B3 B4 B9 35.13(19)
B11 B3 B4 B9 -4.1(2)
Ir1 B3 B4 B9 162.66(17)
C2 B3 B4 B5 3.8(2)
C1 B3 B4 B5 -31.30(18)
B10 B3 B4 B5 99.1(2)
B11 B3 B4 B5 59.9(2)
Ir1 B3 B4 B5 -133.40(19)
C3 C1 B5 B9 154.3(2)
C2 C1 B5 B9 -63.6(2)
B4 C1 B5 B9 40.24(19)
B6 C1 B5 B9 -102.8(2)
B3 C1 B5 B9 5.7(3)
C3 C1 B5 B8 -143.1(2)
C2 C1 B5 B8 -1.0(2)
B4 C1 B5 B8 102.9(2)
B6 C1 B5 B8 -40.19(18)
B3 C1 B5 B8 68.4(2)
C3 C1 B5 B6 -102.9(2)
C2 C1 B5 B6 39.22(19)
B4 C1 B5 B6 143.1(2)
B3 C1 B5 B6 108.6(2)
C3 C1 B5 B4 114.0(2)
C2 C1 B5 B4 -103.9(2)
B6 C1 B5 B4 -143.1(2)
B3 C1 B5 B4 -34.5(2)
B10 B4 B5 C1 96.5(2)
B9 B4 B5 C1 133.7(2)
B3 B4 B5 C1 32.01(18)
C1 B4 B5 B9 -133.7(2)
B10 B4 B5 B9 -37.25(19)
B3 B4 B5 B9 -101.7(2)
C1 B4 B5 B8 -95.9(2)
B10 B4 B5 B8 0.6(3)
B9 B4 B5 B8 37.9(2)
B3 B4 B5 B8 -63.9(2)
C1 B4 B5 B6 -32.84(18)
B10 B4 B5 B6 63.7(2)
B9 B4 B5 B6 100.9(2)
B3 B4 B5 B6 -0.8(3)
B11 C2 B6 C1 -102.5(2)
B7 C2 B6 C1 -139.1(2)
B3 C2 B6 C1 -30.15(19)
C1 C2 B6 B8 98.2(2)
B11 C2 B6 B8 -4.3(3)
B7 C2 B6 B8 -40.91(18)
B3 C2 B6 B8 68.1(3)
C1 C2 B6 B7 139.1(2)
B11 C2 B6 B7 36.6(2)
B3 C2 B6 B7 109.0(2)
C1 C2 B6 B5 36.01(17)
B11 C2 B6 B5 -66.5(2)
B7 C2 B6 B5 -103.1(2)
B3 C2 B6 B5 5.9(3)
C3 C1 B6 C2 -109.8(2)
B4 C1 B6 C2 101.6(2)
B5 C1 B6 C2 137.9(2)
B3 C1 B6 C2 29.77(19)
C3 C1 B6 B8 152.8(2)
C2 C1 B6 B8 -97.4(2)
B4 C1 B6 B8 4.2(3)
B5 C1 B6 B8 40.50(19)
B3 C1 B6 B8 -67.7(2)
C3 C1 B6 B7 -144.7(2)
C2 C1 B6 B7 -34.98(18)
B4 C1 B6 B7 66.6(2)
B5 C1 B6 B7 102.9(2)
B3 C1 B6 B7 -5.2(3)
C3 C1 B6 B5 112.3(2)
C2 C1 B6 B5 -137.9(2)
B4 C1 B6 B5 -36.3(2)
B3 C1 B6 B5 -108.2(2)
C1 B5 B6 C2 -34.85(17)
B9 B5 B6 C2 60.9(2)
B8 B5 B6 C2 98.7(2)
B4 B5 B6 C2 -2.7(2)
B9 B5 B6 C1 95.8(2)
B8 B5 B6 C1 133.6(2)
B4 B5 B6 C1 32.15(18)
C1 B5 B6 B8 -133.6(2)
B9 B5 B6 B8 -37.80(19)
B4 B5 B6 B8 -101.4(2)
C1 B5 B6 B7 -95.5(2)
B9 B5 B6 B7 0.3(3)
B8 B5 B6 B7 38.12(19)
B4 B5 B6 B7 -63.3(2)
C1 C2 B7 B12 64.6(2)
B11 C2 B7 B12 -40.41(19)
B6 C2 B7 B12 103.3(2)
B3 C2 B7 B12 -6.0(3)
C1 C2 B7 B6 -38.65(19)
B11 C2 B7 B6 -143.7(2)
B3 C2 B7 B6 -109.2(2)
C1 C2 B7 B8 2.0(3)
B11 C2 B7 B8 -103.0(2)
B6 C2 B7 B8 40.64(18)
B3 C2 B7 B8 -68.6(3)
C1 C2 B7 B11 105.0(2)
B6 C2 B7 B11 143.7(2)
B3 C2 B7 B11 34.4(2)
C1 B6 B7 C2 33.99(17)
B8 B6 B7 C2 133.1(2)
B5 B6 B7 C2 95.0(2)
C2 B6 B7 B12 -94.7(2)
C1 B6 B7 B12 -60.7(2)
B8 B6 B7 B12 38.34(19)
B5 B6 B7 B12 0.3(3)
C2 B6 B7 B8 -133.1(2)
C1 B6 B7 B8 -99.1(2)
B5 B6 B7 B8 -38.05(19)
C2 B6 B7 B11 -31.36(18)
C1 B6 B7 B11 2.6(3)
B8 B6 B7 B11 101.7(2)
B5 B6 B7 B11 63.6(2)
C2 B6 B8 B5 -97.7(2)
C1 B6 B8 B5 -39.68(18)
B7 B6 B8 B5 -137.5(2)
C2 B6 B8 B7 39.86(18)
C1 B6 B8 B7 97.8(2)
B5 B6 B8 B7 137.5(2)
C2 B6 B8 B9 -60.6(2)
C1 B6 B8 B9 -2.6(3)
B7 B6 B8 B9 -100.4(2)
B5 B6 B8 B9 37.12(19)
C2 B6 B8 B12 2.3(3)
C1 B6 B8 B12 60.3(2)
B7 B6 B8 B12 -37.60(19)
B5 B6 B8 B12 99.9(2)
C1 B5 B8 B6 40.05(18)
B9 B5 B8 B6 137.9(2)
B4 B5 B8 B6 100.2(2)
C1 B5 B8 B7 2.2(3)
B9 B5 B8 B7 100.0(2)
B6 B5 B8 B7 -37.90(19)
B4 B5 B8 B7 62.3(2)
C1 B5 B8 B9 -97.9(2)
B6 B5 B8 B9 -137.9(2)
B4 B5 B8 B9 -37.76(19)
C1 B5 B8 B12 -60.4(2)
B9 B5 B8 B12 37.5(2)
B6 B5 B8 B12 -100.5(2)
B4 B5 B8 B12 -0.3(3)
C2 B7 B8 B6 -40.51(18)
B12 B7 B8 B6 -137.4(2)
B11 B7 B8 B6 -99.9(2)
C2 B7 B8 B5 -2.5(3)
B12 B7 B8 B5 -99.4(2)
B6 B7 B8 B5 38.01(19)
B11 B7 B8 B5 -61.9(3)
C2 B7 B8 B9 60.0(2)
B12 B7 B8 B9 -36.89(19)
B6 B7 B8 B9 100.5(2)
B11 B7 B8 B9 0.5(3)
C2 B7 B8 B12 96.9(2)
B6 B7 B8 B12 137.4(2)
B11 B7 B8 B12 37.43(19)
C1 B5 B9 B12 61.0(2)
B8 B5 B9 B12 -38.2(2)
B6 B5 B9 B12 -0.8(3)
B4 B5 B9 B12 99.9(2)
C1 B5 B9 B4 -38.88(18)
B8 B5 B9 B4 -138.0(2)
B6 B5 B9 B4 -100.7(2)
C1 B5 B9 B8 99.1(2)
B6 B5 B9 B8 37.37(19)
B4 B5 B9 B8 138.0(2)
C1 B5 B9 B10 -2.4(3)
B8 B5 B9 B10 -101.5(2)
B6 B5 B9 B10 -64.1(2)
B4 B5 B9 B10 36.52(19)
C1 B4 B9 B5 39.76(18)
B10 B4 B9 B5 138.8(2)
B3 B4 B9 B5 103.8(2)
C1 B4 B9 B12 -61.8(2)
B10 B4 B9 B12 37.16(19)
B5 B4 B9 B12 -101.6(2)
B3 B4 B9 B12 2.2(3)
C1 B4 B9 B8 2.0(3)
B10 B4 B9 B8 101.0(2)
B5 B4 B9 B8 -37.77(19)
B3 B4 B9 B8 66.1(2)
C1 B4 B9 B10 -99.0(2)
B5 B4 B9 B10 -138.8(2)
B3 B4 B9 B10 -34.93(18)
B6 B8 B9 B5 -37.56(19)
B7 B8 B9 B5 -100.8(2)
B12 B8 B9 B5 -137.6(2)
B6 B8 B9 B12 100.0(2)
B5 B8 B9 B12 137.6(2)
B7 B8 B9 B12 36.78(19)
B6 B8 B9 B4 0.4(3)
B5 B8 B9 B4 37.95(19)
B7 B8 B9 B4 -62.8(2)
B12 B8 B9 B4 -99.6(2)
B6 B8 B9 B10 63.1(3)
B5 B8 B9 B10 100.7(2)
B7 B8 B9 B10 -0.1(3)
B12 B8 B9 B10 -36.87(19)
C1 B4 B10 B11 -2.5(3)
B9 B4 B10 B11 -100.9(2)
B5 B4 B10 B11 -64.3(2)
B3 B4 B10 B11 41.04(19)
C1 B4 B10 B12 61.0(2)
B9 B4 B10 B12 -37.29(19)
B5 B4 B10 B12 -0.7(3)
B3 B4 B10 B12 104.6(2)
C1 B4 B10 B9 98.3(2)
B5 B4 B10 B9 36.54(19)
B3 B4 B10 B9 141.9(2)
C1 B4 B10 B3 -43.57(18)
B9 B4 B10 B3 -141.9(2)
B5 B4 B10 B3 -105.4(2)
B5 B9 B10 B4 -37.18(19)
B12 B9 B10 B4 -138.1(2)
B8 B9 B10 B4 -101.0(2)
B5 B9 B10 B11 63.4(3)
B12 B9 B10 B11 -37.54(19)
B4 B9 B10 B11 100.6(2)
B8 B9 B10 B11 -0.4(3)
B5 B9 B10 B12 100.9(2)
B4 B9 B10 B12 138.1(2)
B8 B9 B10 B12 37.1(2)
B5 B9 B10 B3 -1.4(3)
B12 B9 B10 B3 -102.4(2)
B4 B9 B10 B3 35.8(2)
B8 B9 B10 B3 -65.3(3)
C2 B3 B10 B4 93.95(19)
C1 B3 B10 B4 39.40(17)
B11 B3 B10 B4 134.2(2)
Ir1 B3 B10 B4 -110.9(3)
C2 B3 B10 B11 -40.24(17)
C1 B3 B10 B11 -94.80(19)
B4 B3 B10 B11 -134.2(2)
Ir1 B3 B10 B11 114.9(3)
C2 B3 B10 B12 -5.7(2)
C1 B3 B10 B12 -60.3(2)
B11 B3 B10 B12 34.52(19)
B4 B3 B10 B12 -99.7(2)
Ir1 B3 B10 B12 149.4(2)
C2 B3 B10 B9 58.9(2)
C1 B3 B10 B9 4.3(3)
B11 B3 B10 B9 99.1(2)
B4 B3 B10 B9 -35.10(19)
Ir1 B3 B10 B9 -146.0(2)
C1 C2 B11 B10 -2.7(2)
B7 C2 B11 B10 102.0(2)
B6 C2 B11 B10 66.2(2)
B3 C2 B11 B10 -44.10(18)
C1 C2 B11 B12 -64.6(2)
B7 C2 B11 B12 40.11(19)
B6 C2 B11 B12 4.3(3)
B3 C2 B11 B12 -106.0(2)
C1 C2 B11 B7 -104.7(2)
B6 C2 B11 B7 -35.8(2)
B3 C2 B11 B7 -146.1(2)
C1 C2 B11 B3 41.36(19)
B7 C2 B11 B3 146.1(2)
B6 C2 B11 B3 110.3(2)
B4 B10 B11 C2 3.2(3)
B12 B10 B11 C2 -97.7(2)
B9 B10 B11 C2 -60.3(2)
B3 B10 B11 C2 44.76(17)
B4 B10 B11 B12 100.8(2)
B9 B10 B11 B12 37.33(19)
B3 B10 B11 B12 142.4(2)
B4 B10 B11 B7 64.3(2)
B12 B10 B11 B7 -36.59(18)
B9 B10 B11 B7 0.7(3)
B3 B10 B11 B7 105.8(2)
B4 B10 B11 B3 -41.56(19)
B12 B10 B11 B3 -142.4(2)
B9 B10 B11 B3 -105.1(2)
B12 B7 B11 C2 133.2(2)
B6 B7 B11 C2 32.34(19)
B8 B7 B11 C2 95.4(2)
C2 B7 B11 B10 -96.2(2)
B12 B7 B11 B10 36.92(19)
B6 B7 B11 B10 -63.9(2)
B8 B7 B11 B10 -0.8(3)
C2 B7 B11 B12 -133.2(2)
B6 B7 B11 B12 -100.8(2)
B8 B7 B11 B12 -37.72(19)
C2 B7 B11 B3 -31.91(19)
B12 B7 B11 B3 101.3(2)
B6 B7 B11 B3 0.4(3)
B8 B7 B11 B3 63.5(3)
C1 B3 B11 C2 -34.00(16)
B10 B3 B11 C2 -129.0(2)
B4 B3 B11 C2 -90.37(18)
Ir1 B3 B11 C2 103.3(2)
C2 B3 B11 B10 129.0(2)
C1 B3 B11 B10 95.03(19)
B4 B3 B11 B10 38.67(17)
Ir1 B3 B11 B10 -127.7(2)
C2 B3 B11 B12 94.8(2)
C1 B3 B11 B12 60.8(2)
B10 B3 B11 B12 -34.25(19)
B4 B3 B11 B12 4.4(3)
Ir1 B3 B11 B12 -161.92(18)
C2 B3 B11 B7 30.89(19)
C1 B3 B11 B7 -3.1(3)
B10 B3 B11 B7 -98.1(2)
B4 B3 B11 B7 -59.5(2)
Ir1 B3 B11 B7 134.2(2)
C2 B7 B12 B9 -62.4(2)
B6 B7 B12 B9 -0.8(3)
B8 B7 B12 B9 37.10(19)
B11 B7 B12 B9 -101.2(2)
C2 B7 B12 B10 1.6(3)
B6 B7 B12 B10 63.2(2)
B8 B7 B12 B10 101.1(2)
B11 B7 B12 B10 -37.23(19)
C2 B7 B12 B11 38.80(18)
B6 B7 B12 B11 100.5(2)
B8 B7 B12 B11 138.3(2)
C2 B7 B12 B8 -99.5(2)
B6 B7 B12 B8 -37.87(19)
B11 B7 B12 B8 -138.3(2)
B5 B9 B12 B7 1.0(3)
B4 B9 B12 B7 64.9(2)
B8 B9 B12 B7 -37.10(19)
B10 B9 B12 B7 101.8(2)
B5 B9 B12 B10 -100.8(2)
B4 B9 B12 B10 -36.84(18)
B8 B9 B12 B10 -138.9(2)
B5 B9 B12 B11 -63.4(3)
B4 B9 B12 B11 0.6(3)
B8 B9 B12 B11 -101.4(2)
B10 B9 B12 B11 37.46(19)
B5 B9 B12 B8 38.1(2)
B4 B9 B12 B8 102.0(2)
B10 B9 B12 B8 138.9(2)
B4 B10 B12 B7 -63.0(2)
B11 B10 B12 B7 37.6(2)
B9 B10 B12 B7 -100.5(2)
B3 B10 B12 B7 2.9(3)
B4 B10 B12 B9 37.46(19)
B11 B10 B12 B9 138.1(2)
B3 B10 B12 B9 103.4(2)
B4 B10 B12 B11 -100.6(2)
B9 B10 B12 B11 -138.1(2)
B3 B10 B12 B11 -34.72(19)
B4 B10 B12 B8 0.6(3)
B11 B10 B12 B8 101.2(2)
B9 B10 B12 B8 -36.9(2)
B3 B10 B12 B8 66.5(3)
C2 B11 B12 B7 -39.83(19)
B10 B11 B12 B7 -138.5(2)
B3 B11 B12 B7 -104.1(2)
C2 B11 B12 B9 61.0(2)
B10 B11 B12 B9 -37.69(19)
B7 B11 B12 B9 100.8(2)
B3 B11 B12 B9 -3.3(3)
C2 B11 B12 B10 98.7(2)
B7 B11 B12 B10 138.5(2)
B3 B11 B12 B10 34.41(19)
C2 B11 B12 B8 -2.5(3)
B10 B11 B12 B8 -101.2(2)
B7 B11 B12 B8 37.36(19)
B3 B11 B12 B8 -66.7(3)
B6 B8 B12 B7 37.85(19)
B5 B8 B12 B7 101.1(2)
B9 B8 B12 B7 138.4(2)
B6 B8 B12 B9 -100.6(2)
B5 B8 B12 B9 -37.29(19)
B7 B8 B12 B9 -138.4(2)
B6 B8 B12 B10 -63.5(3)
B5 B8 B12 B10 -0.2(3)
B7 B8 B12 B10 -101.3(2)
B9 B8 B12 B10 37.1(2)
B6 B8 B12 B11 0.1(3)
B5 B8 B12 B11 63.4(3)
B7 B8 B12 B11 -37.77(19)
B9 B8 B12 B11 100.7(2)
N3 C4 C11 C12 168.0(2)
C5 C4 C11 C12 -10.2(4)
N3 C4 C11 C15 -9.9(4)
C5 C4 C11 C15 172.0(2)
N3 C4 C11 Fe1 78.8(3)
C5 C4 C11 Fe1 -99.3(3)
C15 C11 C12 C13 -0.4(3)
C4 C11 C12 C13 -178.6(2)
Fe1 C11 C12 C13 -59.48(17)
C15 C11 C12 Fe1 59.09(16)
C4 C11 C12 Fe1 -119.1(2)
C11 C12 C13 C14 0.5(3)
Fe1 C12 C13 C14 -58.92(17)
C11 C12 C13 Fe1 59.40(17)
C12 C13 C14 C15 -0.4(3)
Fe1 C13 C14 C15 -59.26(17)
C12 C13 C14 Fe1 58.86(17)
C13 C14 C15 C11 0.2(3)
Fe1 C14 C15 C11 -59.22(16)
C13 C14 C15 Fe1 59.38(17)
C12 C11 C15 C14 0.1(3)
C4 C11 C15 C14 178.3(2)
Fe1 C11 C15 C14 59.17(17)
C12 C11 C15 Fe1 -59.03(16)
C4 C11 C15 Fe1 119.2(2)
C20 C16 C17 C18 0.3(4)
Fe1 C16 C17 C18 59.3(2)
C20 C16 C17 Fe1 -59.0(2)
C16 C17 C18 C19 0.3(3)
Fe1 C17 C18 C19 59.5(2)
C16 C17 C18 Fe1 -59.3(2)
C17 C18 C19 C20 -0.7(3)
Fe1 C18 C19 C20 58.6(2)
C17 C18 C19 Fe1 -59.3(2)
C18 C19 C20 C16 0.9(3)
Fe1 C19 C20 C16 59.9(2)
C18 C19 C20 Fe1 -59.0(2)
C17 C16 C20 C19 -0.7(4)
Fe1 C16 C20 C19 -60.1(2)
C17 C16 C20 Fe1 59.4(2)
C25 C21 C22 C23 -8.2(3)
C26 C21 C22 C23 -179.9(2)
Ir1 C21 C22 C23 60.02(16)
C25 C21 C22 C27 163.1(2)
C26 C21 C22 C27 -8.6(4)
Ir1 C21 C22 C27 -128.7(2)
C25 C21 C22 Ir1 -68.20(17)
C26 C21 C22 Ir1 120.1(3)
C21 C22 C23 C24 8.6(3)
C27 C22 C23 C24 -162.8(2)
Ir1 C22 C23 C24 68.43(17)
C21 C22 C23 C28 177.0(2)
C27 C22 C23 C28 5.7(4)
Ir1 C22 C23 C28 -123.1(3)
C21 C22 C23 Ir1 -59.84(17)
C27 C22 C23 Ir1 128.8(2)
C22 C23 C24 C25 -5.8(3)
C28 C23 C24 C25 -174.3(2)
Ir1 C23 C24 C25 58.99(18)
C22 C23 C24 C29 174.5(2)
C28 C23 C24 C29 6.0(4)
Ir1 C23 C24 C29 -120.7(2)
C22 C23 C24 Ir1 -64.74(16)
C28 C23 C24 Ir1 126.7(3)
C23 C24 C25 C21 0.7(3)
C29 C24 C25 C21 -179.6(2)
Ir1 C24 C25 C21 56.16(17)
C23 C24 C25 C30 -178.5(2)
C29 C24 C25 C30 1.2(4)
Ir1 C24 C25 C30 -123.0(3)
C23 C24 C25 Ir1 -55.43(17)
C29 C24 C25 Ir1 124.3(3)
C22 C21 C25 C24 4.7(3)
C26 C21 C25 C24 176.4(2)
Ir1 C21 C25 C24 -60.53(18)
C22 C21 C25 C30 -176.1(2)
C26 C21 C25 C30 -4.3(4)
Ir1 C21 C25 C30 118.7(2)
C22 C21 C25 Ir1 65.19(16)
C26 C21 C25 Ir1 -123.0(3)
